data_4327873
loop_
_publ_author_name
'KimNgan T. Hua'
'Jide Xu'
'Eliseo E. Quiroz'
'Sabrina Lopez'
'Andrew J. Ingram'
'Victoria Anne Johnson'
'Angela R. Tisch'
'Ana de Bettencourt-Dias'
'Daniel A. Straus'
'Gilles Muller'

_publ_section_title
;
 Structural and Photophysical Properties of Visible- and Near-IR-Emitting
 Tris Lanthanide(III) Complexes Formed with the Enantiomers of
 N,N'-Bis(1-phenylethyl)-2,6-pyridinedicarboxamide
;
_journal_name_full 'Inorganic Chemistry'
_journal_page_first 647
_journal_page_last 660
_journal_paper_doi 10.1021/ic202094p
_journal_volume 51
_journal_year 2012
_chemical_formula_sum 'C23 H23 N3 O2'
_chemical_formula_weight 373.44
_chemical_name_systematic
; 
 ? 
;
_space_group_IT_number 19
_symmetry_cell_setting orthorhombic
_symmetry_space_group_name_Hall 'P 2ac 2ab'
_symmetry_space_group_name_H-M 'P 21 21 21'
_atom_sites_solution_hydrogens geom
_atom_sites_solution_primary direct
_atom_sites_solution_secondary difmap
_audit_creation_method SHELXL-97
_cell_angle_alpha 90.00
_cell_angle_beta 90.00
_cell_angle_gamma 90.00
_cell_formula_units_Z 8
_cell_length_a 10.053(4)
_cell_length_b 10.513(4)
_cell_length_c 37.598(16)
_cell_measurement_reflns_used 5016
_cell_measurement_temperature 149(2)
_cell_measurement_theta_max 22.2
_cell_measurement_theta_min 3.3
_cell_volume 3974(3)
_computing_cell_refinement 'Bruker APEX2 v. 2009.1'
_computing_data_collection 'Bruker APEX2 v. 2009.1'
_computing_data_reduction 'Bruker APEX2 v. 2009.1'
_computing_molecular_graphics DIAMOND
_computing_publication_material CIFTAB
_computing_structure_refinement 'SHELXL-97 (Sheldrick, 2008)'
_computing_structure_solution 'SHELXS-97 (Sheldrick, 2008)'
_diffrn_ambient_temperature 149(2)
_diffrn_detector_area_resol_mean 8.366
_diffrn_measured_fraction_theta_full 0.987
_diffrn_measured_fraction_theta_max 0.987
_diffrn_measurement_device_type 'Bruker APEX-I CCD'
_diffrn_measurement_method '\f and \w scans'
_diffrn_radiation_monochromator graphite
_diffrn_radiation_source 'fine-focus sealed tube'
_diffrn_radiation_type MoK\a
_diffrn_radiation_wavelength 0.71073
_diffrn_reflns_av_R_equivalents 0.0536
_diffrn_reflns_av_sigmaI/netI 0.0548
_diffrn_reflns_limit_h_max 12
_diffrn_reflns_limit_h_min -12
_diffrn_reflns_limit_k_max 12
_diffrn_reflns_limit_k_min -11
_diffrn_reflns_limit_l_max 36
_diffrn_reflns_limit_l_min -45
_diffrn_reflns_number 19008
_diffrn_reflns_theta_full 25.68
_diffrn_reflns_theta_max 25.68
_diffrn_reflns_theta_min 3.33
_exptl_absorpt_coefficient_mu 0.081
_exptl_absorpt_correction_T_max 0.9840
_exptl_absorpt_correction_T_min 0.9761
_exptl_absorpt_correction_type multi-scan
_exptl_absorpt_process_details 'SADABS V2.03'
_exptl_crystal_colour colorless
_exptl_crystal_density_diffrn 1.248
_exptl_crystal_description rhombic
_exptl_crystal_F_000 1584
_exptl_crystal_size_max 0.30
_exptl_crystal_size_mid 0.20
_exptl_crystal_size_min 0.20
_refine_diff_density_max 0.124
_refine_diff_density_min -0.137
_refine_diff_density_rms 0.027
_refine_ls_abs_structure_details 'Flack H D (1983), Acta Cryst. A39, 876-881'
_refine_ls_extinction_method none
_refine_ls_goodness_of_fit_ref 0.982
_refine_ls_hydrogen_treatment constr
_refine_ls_matrix_type full
_refine_ls_number_parameters 560
_refine_ls_number_reflns 4213
_refine_ls_number_restraints 36
_refine_ls_restrained_S_all 0.979
_refine_ls_R_factor_all 0.0591
_refine_ls_R_factor_gt 0.0350
_refine_ls_shift/su_max 0.001
_refine_ls_shift/su_mean 0.000
_refine_ls_structure_factor_coef Fsqd
_refine_ls_weighting_details 'calc w=1/[\s^2^(Fo^2^)+(0.0240P)^2^+0.0000P] where P=(Fo^2^+2Fc^2^)/3'
_refine_ls_weighting_scheme calc
_refine_ls_wR_factor_gt 0.0594
_refine_ls_wR_factor_ref 0.0622
_reflns_number_gt 2792
_reflns_number_total 4213
_reflns_threshold_expression >2sigma(I)
_cod_data_source_file ic202094p_si_002_1.cif
_cod_data_source_block RSLigand
_cod_database_code 4327873

loop_
_symmetry_equiv_pos_as_xyz
'x, y, z'
'-x+1/2, -y, z+1/2'
'-x, y+1/2, -z+1/2'
'x+1/2, -y+1/2, -z'

loop_
_atom_site_label
_atom_site_type_symbol
_atom_site_fract_x
_atom_site_fract_y
_atom_site_fract_z
_atom_site_U_iso_or_equiv
_atom_site_adp_type
_atom_site_occupancy
_atom_site_symmetry_multiplicity
_atom_site_calc_flag
_atom_site_refinement_flags
_atom_site_disorder_assembly
_atom_site_disorder_group
O1 O 0.36154(17) 0.49887(17) -0.01210(5) 0.0617(5) Uani 1 1 d . . .
O2 O 0.72435(16) 0.94151(14) -0.11278(4) 0.0434(4) Uani 1 1 d . . .
O3 O 0.41869(17) 0.19273(15) 0.03003(4) 0.0467(4) Uani 1 1 d . . .
O4 O 0.73067(15) 0.70463(14) 0.11514(4) 0.0376(4) Uani 1 1 d . . .
N1 N 0.2754(2) 0.58906(18) -0.06157(5) 0.0441(5) Uani 1 1 d . . .
H1A H 0.2864 0.6493 -0.0775 0.053 Uiso 1 1 calc R . .
N2 N 0.49917(18) 0.73171(16) -0.06952(5) 0.0324(4) Uani 1 1 d . . .
N3 N 0.51220(19) 0.88523(17) -0.12652(5) 0.0384(5) Uani 1 1 d . B .
H3A H 0.4421 0.8412 -0.1198 0.046 Uiso 1 1 calc R . .
N4 N 0.30779(18) 0.31665(17) 0.06942(5) 0.0385(5) Uani 1 1 d . . .
H4A H 0.3104 0.3862 0.0824 0.046 Uiso 1 1 calc R . .
N5 N 0.52574(18) 0.46680(16) 0.07675(4) 0.0325(5) Uani 1 1 d . . .
N6 N 0.51270(19) 0.66174(16) 0.12383(4) 0.0353(5) Uani 1 1 d . . .
H6A H 0.4424 0.6192 0.1166 0.042 Uiso 1 1 calc R . .
C1 C 0.2531(3) 0.4229(3) -0.11986(9) 0.0850(11) Uani 1 1 d D . .
H1B H 0.3386 0.4422 -0.1106 0.102 Uiso 1 1 calc R . .
C2 C 0.2433(3) 0.3675(4) -0.15322(10) 0.1106(14) Uani 1 1 d D . .
H2B H 0.3215 0.3504 -0.1666 0.133 Uiso 1 1 calc R . .
C3 C 0.1228(3) 0.3379(3) -0.16670(9) 0.0864(11) Uani 1 1 d D . .
H3B H 0.1157 0.3000 -0.1896 0.104 Uiso 1 1 calc R . .
C4 C 0.0124(3) 0.3627(3) -0.14741(8) 0.0708(9) Uani 1 1 d D . .
H4B H -0.0726 0.3410 -0.1567 0.085 Uiso 1 1 calc R . .
C5 C 0.0220(3) 0.4194(2) -0.11427(7) 0.0549(7) Uani 1 1 d D . .
H5B H -0.0569 0.4370 -0.1013 0.066 Uiso 1 1 calc R . .
C6 C 0.1424(2) 0.4507(2) -0.09982(7) 0.0441(7) Uani 1 1 d D . .
C7 C 0.1547(2) 0.5111(2) -0.06350(7) 0.0455(7) Uani 1 1 d . . .
H7A H 0.1659 0.4403 -0.0460 0.055 Uiso 1 1 calc R . .
C8 C 0.0349(3) 0.5866(2) -0.05179(7) 0.0599(8) Uani 1 1 d . . .
H8A H 0.0509 0.6218 -0.0280 0.090 Uiso 1 1 calc R . .
H8B H -0.0432 0.5309 -0.0511 0.090 Uiso 1 1 calc R . .
H8C H 0.0191 0.6561 -0.0686 0.090 Uiso 1 1 calc R . .
C9 C 0.3691(2) 0.5738(2) -0.03706(7) 0.0400(6) Uani 1 1 d . . .
C10 C 0.4912(2) 0.6560(2) -0.04103(6) 0.0344(5) Uani 1 1 d . . .
C11 C 0.5917(2) 0.6460(2) -0.01634(6) 0.0429(6) Uani 1 1 d . . .
H11A H 0.5817 0.5919 0.0037 0.052 Uiso 1 1 calc R . .
C12 C 0.7068(3) 0.7150(2) -0.02094(6) 0.0471(7) Uani 1 1 d . . .
H12A H 0.7779 0.7081 -0.0044 0.057 Uiso 1 1 calc R . .
C13 C 0.7167(2) 0.7941(2) -0.04994(6) 0.0434(6) Uani 1 1 d . . .
H13A H 0.7941 0.8441 -0.0536 0.052 Uiso 1 1 calc R . .
C14 C 0.6114(2) 0.7994(2) -0.07367(6) 0.0327(6) Uani 1 1 d . . .
C15 C 0.6209(2) 0.8823(2) -0.10622(6) 0.0347(6) Uani 1 1 d . . .
C16 C 0.5047(3) 0.9585(2) -0.15946(6) 0.0449(6) Uani 1 1 d . . .
H16A H 0.5694 1.0296 -0.1559 0.054 Uiso 1 1 calc R A 1
C17 C 0.3718(3) 1.0234(3) -0.16214(7) 0.0774(10) Uani 1 1 d . B .
H17A H 0.3567 1.0747 -0.1408 0.116 Uiso 1 1 calc R . .
H17B H 0.3016 0.9592 -0.1642 0.116 Uiso 1 1 calc R . .
H17C H 0.3706 1.0785 -0.1832 0.116 Uiso 1 1 calc R . .
C18A C 0.5517(16) 0.8934(14) -0.1918(4) 0.044(3) Uani 0.556(8) 1 d PD B 1
C19A C 0.4870(11) 0.7844(9) -0.2032(2) 0.067(3) Uani 0.556(8) 1 d PD B 1
H19A H 0.4107 0.7536 -0.1910 0.081 Uiso 0.556(8) 1 calc PR B 1
C20A C 0.5369(16) 0.7208(12) -0.2330(3) 0.099(5) Uani 0.556(8) 1 d PD B 1
H20A H 0.4924 0.6471 -0.2414 0.118 Uiso 0.556(8) 1 calc PR B 1
C21A C 0.6486(15) 0.7626(14) -0.2502(4) 0.072(3) Uani 0.556(8) 1 d PD B 1
H21A H 0.6822 0.7169 -0.2701 0.087 Uiso 0.556(8) 1 calc PR B 1
C22A C 0.7103(8) 0.8681(7) -0.23902(18) 0.074(3) Uani 0.556(8) 1 d PD B 1
H22A H 0.7868 0.8983 -0.2512 0.088 Uiso 0.556(8) 1 calc PR B 1
C23A C 0.6632(7) 0.9323(7) -0.21001(18) 0.0491(18) Uani 0.556(8) 1 d PD B 1
H23A H 0.7090 1.0063 -0.2022 0.059 Uiso 0.556(8) 1 calc PR B 1
C18B C 0.5182(17) 0.8582(16) -0.1900(5) 0.040(4) Uani 0.444(8) 1 d PD B 2
C19B C 0.4236(9) 0.7636(10) -0.1946(3) 0.052(3) Uani 0.444(8) 1 d PD B 2
H19C H 0.3511 0.7583 -0.1785 0.063 Uiso 0.444(8) 1 calc PR B 2
C20B C 0.4327(10) 0.6764(10) -0.2222(2) 0.075(3) Uani 0.444(8) 1 d PD B 2
H20B H 0.3664 0.6128 -0.2250 0.090 Uiso 0.444(8) 1 calc PR B 2
C21B C 0.5360(16) 0.6821(15) -0.2453(4) 0.090(5) Uani 0.444(8) 1 d PD B 2
H21B H 0.5481 0.6182 -0.2629 0.108 Uiso 0.444(8) 1 calc PR B 2
C22B C 0.622(3) 0.781(2) -0.2427(6) 0.124(11) Uani 0.444(8) 1 d PD B 2
H22B H 0.6855 0.7936 -0.2611 0.149 Uiso 0.444(8) 1 calc PR B 2
C23B C 0.6201(11) 0.8645(13) -0.2146(3) 0.081(4) Uani 0.444(8) 1 d PD B 2
H23B H 0.6886 0.9261 -0.2120 0.097 Uiso 0.444(8) 1 calc PR B 2
C24 C 0.1749(2) 0.2477(2) 0.13716(7) 0.0489(7) Uani 1 1 d . . .
H24A H 0.2039 0.3336 0.1362 0.059 Uiso 1 1 calc R . .
C25 C 0.1435(3) 0.1942(3) 0.16954(7) 0.0572(8) Uani 1 1 d . . .
H25A H 0.1503 0.2433 0.1907 0.069 Uiso 1 1 calc R . .
C26 C 0.1024(3) 0.0698(3) 0.17124(8) 0.0607(8) Uani 1 1 d . . .
H26A H 0.0794 0.0330 0.1935 0.073 Uiso 1 1 calc R . .
C27 C 0.0947(3) -0.0008(3) 0.14089(9) 0.0615(8) Uani 1 1 d . . .
H27A H 0.0679 -0.0874 0.1421 0.074 Uiso 1 1 calc R . .
C28 C 0.1253(2) 0.0526(2) 0.10861(8) 0.0504(7) Uani 1 1 d . . .
H28A H 0.1194 0.0024 0.0877 0.060 Uiso 1 1 calc R . .
C29 C 0.1648(2) 0.1783(2) 0.10611(6) 0.0365(6) Uani 1 1 d . . .
C30 C 0.1882(2) 0.2388(2) 0.07007(6) 0.0393(6) Uani 1 1 d . . .
H30A H 0.2007 0.1685 0.0525 0.047 Uiso 1 1 calc R . .
C31 C 0.0672(2) 0.3152(2) 0.05854(7) 0.0528(7) Uani 1 1 d . . .
H31A H 0.0836 0.3526 0.0351 0.079 Uiso 1 1 calc R . .
H31B H 0.0504 0.3831 0.0758 0.079 Uiso 1 1 calc R . .
H31C H -0.0105 0.2590 0.0573 0.079 Uiso 1 1 calc R . .
C32 C 0.4135(2) 0.2864(2) 0.04984(6) 0.0357(6) Uani 1 1 d . . .
C33 C 0.5326(2) 0.3710(2) 0.05313(6) 0.0329(6) Uani 1 1 d . . .
C34 C 0.6452(2) 0.3469(2) 0.03312(6) 0.0359(6) Uani 1 1 d . . .
H34A H 0.6465 0.2776 0.0169 0.043 Uiso 1 1 calc R . .
C35 C 0.7546(2) 0.4230(2) 0.03669(6) 0.0378(6) Uani 1 1 d . . .
H35A H 0.8317 0.4094 0.0226 0.045 Uiso 1 1 calc R . .
C36 C 0.7500(2) 0.5205(2) 0.06144(6) 0.0346(6) Uani 1 1 d . . .
H36A H 0.8252 0.5736 0.0652 0.042 Uiso 1 1 calc R . .
C37 C 0.6351(2) 0.5392(2) 0.08050(5) 0.0297(5) Uani 1 1 d . . .
C38 C 0.6296(2) 0.6427(2) 0.10813(6) 0.0321(5) Uani 1 1 d . . .
C39 C 0.4998(2) 0.7527(2) 0.15305(6) 0.0377(6) Uani 1 1 d . . .
H39A H 0.5601 0.8261 0.1479 0.045 Uiso 1 1 calc R . .
C40 C 0.3586(2) 0.8030(2) 0.15450(6) 0.0483(7) Uani 1 1 d . . .
H40A H 0.3350 0.8401 0.1314 0.072 Uiso 1 1 calc R . .
H40B H 0.3520 0.8683 0.1730 0.072 Uiso 1 1 calc R . .
H40C H 0.2974 0.7331 0.1600 0.072 Uiso 1 1 calc R . .
C41 C 0.5425(2) 0.6952(3) 0.18820(6) 0.0437(6) Uani 1 1 d . . .
C42 C 0.5351(3) 0.5670(3) 0.19517(8) 0.0650(8) Uani 1 1 d . . .
H42A H 0.5031 0.5108 0.1773 0.078 Uiso 1 1 calc R . .
C43 C 0.5738(3) 0.5186(3) 0.22795(9) 0.0776(10) Uani 1 1 d . . .
H43A H 0.5691 0.4297 0.2324 0.093 Uiso 1 1 calc R . .
C44 C 0.6190(3) 0.5995(4) 0.25394(8) 0.0860(11) Uani 1 1 d . . .
H44A H 0.6459 0.5670 0.2764 0.103 Uiso 1 1 calc R . .
C45 C 0.6249(4) 0.7253(4) 0.24735(9) 0.0996(13) Uani 1 1 d . . .
H45A H 0.6544 0.7817 0.2655 0.120 Uiso 1 1 calc R . .
C46 C 0.5888(3) 0.7730(3) 0.21472(8) 0.0737(9) Uani 1 1 d . . .
H46A H 0.5961 0.8618 0.2104 0.088 Uiso 1 1 calc R . .

loop_
_atom_site_aniso_label
_atom_site_aniso_U_11
_atom_site_aniso_U_22
_atom_site_aniso_U_33
_atom_site_aniso_U_23
_atom_site_aniso_U_13
_atom_site_aniso_U_12
O1 0.0577(12) 0.0677(12) 0.0596(12) 0.0304(10) -0.0112(10) -0.0082(11)
O2 0.0350(9) 0.0418(10) 0.0535(11) 0.0003(8) 0.0019(9) -0.0049(8)
O3 0.0530(10) 0.0426(11) 0.0445(11) -0.0135(8) 0.0002(9) 0.0005(9)
O4 0.0335(9) 0.0395(10) 0.0398(9) -0.0014(8) 0.0021(8) -0.0044(8)
N1 0.0442(12) 0.0415(12) 0.0465(13) 0.0128(10) -0.0092(11) -0.0110(11)
N2 0.0334(11) 0.0302(10) 0.0335(11) -0.0018(9) -0.0013(10) 0.0035(10)
N3 0.0352(11) 0.0421(12) 0.0378(12) 0.0059(9) -0.0017(10) -0.0046(10)
N4 0.0380(12) 0.0361(12) 0.0414(12) -0.0083(9) -0.0013(10) -0.0028(10)
N5 0.0380(11) 0.0313(11) 0.0281(11) 0.0006(9) -0.0034(9) 0.0055(10)
N6 0.0330(11) 0.0394(11) 0.0335(12) -0.0074(9) 0.0011(9) -0.0027(10)
C1 0.0378(18) 0.105(3) 0.113(3) -0.057(2) -0.0042(19) -0.0011(18)
C2 0.058(2) 0.145(3) 0.129(3) -0.084(3) 0.013(2) -0.013(2)
C3 0.072(2) 0.109(3) 0.079(2) -0.038(2) 0.009(2) -0.033(2)
C4 0.057(2) 0.092(2) 0.064(2) 0.0007(18) -0.0070(18) -0.032(2)
C5 0.0416(16) 0.0689(18) 0.0543(18) 0.0050(15) 0.0029(15) -0.0140(15)
C6 0.0379(15) 0.0368(15) 0.0577(18) -0.0003(13) -0.0043(14) -0.0063(13)
C7 0.0429(15) 0.0369(14) 0.0569(18) 0.0092(13) -0.0028(13) -0.0122(13)
C8 0.0489(16) 0.0542(17) 0.076(2) 0.0001(15) 0.0076(16) -0.0144(15)
C9 0.0416(15) 0.0377(15) 0.0406(15) 0.0074(12) -0.0031(14) 0.0054(13)
C10 0.0347(14) 0.0339(13) 0.0348(14) -0.0011(11) -0.0032(12) 0.0056(12)
C11 0.0461(16) 0.0457(16) 0.0370(15) 0.0050(12) -0.0075(13) 0.0042(14)
C12 0.0449(16) 0.0574(18) 0.0390(16) 0.0033(14) -0.0152(13) 0.0002(15)
C13 0.0349(13) 0.0468(15) 0.0484(16) -0.0053(14) -0.0043(13) -0.0027(13)
C14 0.0347(14) 0.0300(13) 0.0335(13) -0.0030(11) -0.0010(11) 0.0029(12)
C15 0.0327(14) 0.0314(14) 0.0399(15) -0.0062(11) 0.0034(13) 0.0048(12)
C16 0.0453(15) 0.0470(15) 0.0425(16) 0.0132(13) -0.0050(13) -0.0093(14)
C17 0.083(2) 0.084(2) 0.065(2) 0.0358(17) 0.0094(18) 0.034(2)
C18A 0.046(8) 0.043(6) 0.044(7) 0.019(5) -0.010(5) -0.011(4)
C19A 0.070(7) 0.076(6) 0.056(7) 0.023(5) -0.020(5) -0.032(6)
C20A 0.174(14) 0.073(7) 0.049(9) -0.021(6) -0.028(8) -0.032(8)
C21A 0.105(8) 0.072(6) 0.040(6) -0.010(4) -0.004(6) 0.010(7)
C22A 0.082(5) 0.093(6) 0.046(4) -0.001(4) 0.000(4) -0.002(4)
C23A 0.046(4) 0.061(5) 0.040(4) 0.002(3) 0.005(3) -0.009(3)
C18B 0.035(9) 0.056(12) 0.028(6) 0.019(8) -0.005(6) -0.002(7)
C19B 0.047(5) 0.063(6) 0.047(5) -0.011(5) -0.001(4) -0.007(4)
C20B 0.080(6) 0.085(7) 0.060(6) -0.018(5) -0.018(5) 0.017(5)
C21B 0.131(12) 0.100(11) 0.038(8) -0.019(6) -0.016(8) 0.032(9)
C22B 0.143(16) 0.18(2) 0.053(11) 0.004(13) 0.060(11) 0.063(15)
C23B 0.061(7) 0.114(11) 0.067(8) 0.021(8) 0.016(6) -0.011(7)
C24 0.0576(17) 0.0402(15) 0.0488(18) -0.0014(14) -0.0025(14) -0.0017(14)
C25 0.0612(19) 0.061(2) 0.0498(18) 0.0023(15) 0.0013(15) 0.0038(17)
C26 0.0494(18) 0.064(2) 0.069(2) 0.0251(18) 0.0097(16) 0.0041(16)
C27 0.0513(18) 0.0434(18) 0.090(2) 0.0081(19) 0.0097(18) -0.0011(15)
C28 0.0399(15) 0.0439(17) 0.067(2) -0.0060(15) 0.0006(15) -0.0056(14)
C29 0.0270(12) 0.0344(15) 0.0482(17) 0.0006(12) -0.0023(12) 0.0003(12)
C30 0.0325(13) 0.0375(14) 0.0480(16) -0.0117(12) -0.0056(12) -0.0006(12)
C31 0.0488(16) 0.0549(18) 0.0547(17) -0.0027(14) -0.0137(14) 0.0006(14)
C32 0.0396(14) 0.0377(15) 0.0297(14) 0.0014(12) -0.0043(12) 0.0030(13)
C33 0.0381(14) 0.0318(13) 0.0289(13) 0.0022(11) -0.0033(11) 0.0050(12)
C34 0.0407(14) 0.0369(14) 0.0302(14) -0.0033(11) 0.0008(12) 0.0093(13)
C35 0.0338(14) 0.0477(15) 0.0319(14) 0.0013(12) 0.0024(12) 0.0107(13)
C36 0.0293(13) 0.0439(15) 0.0307(13) 0.0024(12) -0.0017(11) 0.0007(12)
C37 0.0289(13) 0.0336(13) 0.0265(13) 0.0015(10) -0.0020(11) -0.0005(12)
C38 0.0334(14) 0.0336(14) 0.0293(13) 0.0029(11) -0.0004(12) 0.0005(12)
C39 0.0395(14) 0.0348(13) 0.0389(15) -0.0086(11) 0.0048(12) 0.0008(12)
C40 0.0479(15) 0.0472(16) 0.0497(16) -0.0125(13) 0.0031(14) 0.0080(14)
C41 0.0402(15) 0.0546(18) 0.0363(15) -0.0083(14) 0.0062(13) 0.0058(14)
C42 0.082(2) 0.066(2) 0.0473(18) 0.0083(15) 0.0059(17) -0.0090(18)
C43 0.089(2) 0.084(3) 0.060(2) 0.023(2) 0.011(2) 0.007(2)
C44 0.091(3) 0.124(3) 0.043(2) 0.003(2) 0.0016(19) 0.031(3)
C45 0.130(3) 0.103(3) 0.065(3) -0.023(2) -0.036(2) 0.032(3)
C46 0.096(2) 0.066(2) 0.060(2) -0.0186(18) -0.0196(19) 0.0152(19)

loop_
_atom_type_symbol
_atom_type_description
_atom_type_scat_dispersion_real
_atom_type_scat_dispersion_imag
_atom_type_scat_source
C C 0.0033 0.0000 'International Tables Vol C Tables 4.2.6.8 and 6.1.1.4'
H H 0.0000 0.0000 'International Tables Vol C Tables 4.2.6.8 and 6.1.1.4'
N N 0.0061 0.0000 'International Tables Vol C Tables 4.2.6.8 and 6.1.1.4'
O O 0.0106 0.0000 'International Tables Vol C Tables 4.2.6.8 and 6.1.1.4'

loop_
_geom_angle_atom_site_label_1
_geom_angle_atom_site_label_2
_geom_angle_atom_site_label_3
_geom_angle
C9 N1 C7 123.7(2)
C10 N2 C14 117.30(19)
C15 N3 C16 122.7(2)
C32 N4 C30 122.31(19)
C33 N5 C37 116.84(19)
C38 N6 C39 120.68(19)
C6 C1 C2 121.9(3)
C3 C2 C1 120.0(3)
C2 C3 C4 119.4(3)
C3 C4 C5 120.6(3)
C6 C5 C4 121.6(3)
C5 C6 C1 116.6(2)
C5 C6 C7 122.2(2)
C1 C6 C7 121.2(2)
N1 C7 C8 110.65(19)
N1 C7 C6 110.3(2)
C8 C7 C6 114.8(2)
O1 C9 N1 124.4(2)
O1 C9 C10 119.6(2)
N1 C9 C10 116.1(2)
N2 C10 C11 122.8(2)
N2 C10 C9 118.0(2)
C11 C10 C9 119.1(2)
C10 C11 C12 119.5(2)
C13 C12 C11 118.6(2)
C12 C13 C14 118.7(2)
N2 C14 C13 123.1(2)
N2 C14 C15 117.0(2)
C13 C14 C15 119.9(2)
O2 C15 N3 124.3(2)
O2 C15 C14 120.4(2)
N3 C15 C14 115.3(2)
N3 C16 C18A 115.9(8)
N3 C16 C17 110.0(2)
C18A C16 C17 116.2(8)
N3 C16 C18B 105.2(8)
C18A C16 C18B 18.8(5)
C17 C16 C18B 109.5(8)
C23A C18A C19A 118.3(9)
C23A C18A C16 122.3(9)
C19A C18A C16 119.3(8)
C18A C19A C20A 118.3(9)
C21A C20A C19A 121.4(9)
C22A C21A C20A 119.8(11)
C21A C22A C23A 120.0(9)
C22A C23A C18A 122.2(7)
C23B C18B C19B 117.5(10)
C23B C18B C16 121.5(10)
C19B C18B C16 121.0(10)
C18B C19B C20B 121.4(9)
C21B C20B C19B 120.0(10)
C20B C21B C22B 118.4(13)
C21B C22B C23B 122.4(14)
C22B C23B C18B 119.6(12)
C25 C24 C29 121.0(3)
C26 C25 C24 119.9(3)
C27 C26 C25 119.7(3)
C26 C27 C28 120.3(3)
C27 C28 C29 121.0(3)
C24 C29 C28 117.9(2)
C24 C29 C30 121.5(2)
C28 C29 C30 120.4(2)
N4 C30 C29 112.32(19)
N4 C30 C31 111.09(19)
C29 C30 C31 110.60(19)
O3 C32 N4 123.9(2)
O3 C32 C33 119.3(2)
N4 C32 C33 116.8(2)
N5 C33 C34 122.6(2)
N5 C33 C32 117.3(2)
C34 C33 C32 120.1(2)
C35 C34 C33 119.9(2)
C34 C35 C36 118.2(2)
C37 C36 C35 119.0(2)
N5 C37 C36 123.5(2)
N5 C37 C38 116.81(19)
C36 C37 C38 119.7(2)
O4 C38 N6 123.5(2)
O4 C38 C37 119.8(2)
N6 C38 C37 116.6(2)
N6 C39 C41 111.67(18)
N6 C39 C40 109.75(19)
C41 C39 C40 111.90(19)
C46 C41 C42 117.7(3)
C46 C41 C39 119.5(3)
C42 C41 C39 122.8(2)
C41 C42 C43 120.9(3)
C44 C43 C42 119.8(3)
C45 C44 C43 119.5(3)
C44 C45 C46 120.7(3)
C41 C46 C45 121.4(3)

loop_
_geom_bond_atom_site_label_1
_geom_bond_atom_site_label_2
_geom_bond_distance
O1 C9 1.228(3)
O2 C15 1.237(3)
O3 C32 1.236(3)
O4 C38 1.236(3)
N1 C9 1.327(3)
N1 C7 1.467(3)
N2 C10 1.337(3)
N2 C14 1.342(3)
N3 C15 1.333(3)
N3 C16 1.460(3)
N4 C32 1.331(3)
N4 C30 1.454(3)
N5 C33 1.345(3)
N5 C37 1.345(3)
N6 C38 1.330(3)
N6 C39 1.462(3)
C1 C6 1.375(4)
C1 C2 1.386(4)
C2 C3 1.350(4)
C3 C4 1.351(4)
C4 C5 1.385(4)
C5 C6 1.367(3)
C6 C7 1.511(3)
C7 C8 1.508(3)
C9 C10 1.509(3)
C10 C11 1.376(3)
C11 C12 1.377(3)
C12 C13 1.375(3)
C13 C14 1.386(3)
C14 C15 1.506(3)
C16 C18A 1.473(12)
C16 C17 1.502(4)
C16 C18B 1.566(13)
C18A C23A 1.377(10)
C18A C19A 1.385(10)
C19A C20A 1.398(11)
C20A C21A 1.369(14)
C21A C22A 1.338(13)
C22A C23A 1.368(10)
C18B C23B 1.381(12)
C18B C19B 1.386(11)
C19B C20B 1.388(10)
C20B C21B 1.355(15)
C21B C22B 1.357(17)
C22B C23B 1.373(14)
C24 C25 1.378(3)
C24 C29 1.380(3)
C25 C26 1.373(4)
C26 C27 1.363(4)
C27 C28 1.372(3)
C28 C29 1.383(3)
C29 C30 1.515(3)
C30 C31 1.521(3)
C32 C33 1.497(3)
C33 C34 1.382(3)
C34 C35 1.366(3)
C35 C36 1.385(3)
C36 C37 1.373(3)
C37 C38 1.505(3)
C39 C41 1.515(3)
C39 C40 1.516(3)
C41 C46 1.372(3)
C41 C42 1.374(3)
C42 C43 1.389(4)
C43 C44 1.372(4)
C44 C45 1.347(5)
C45 C46 1.374(4)
